data_4033427
loop_
_publ_author_name
'Abdelraheem, Eman M. M.'
'Khaksar, Samad'
'Kurpiewska, Katarzyna'
'Kalinowska-T\/lu\'scik, Justyna'
'Shaabani, Shabnam'
'D\"omling, Alexander'

_publ_section_title
;
 Two-Step Macrocycle Synthesis by Classical Ugi Reaction.
;
_journal_issue 3
_journal_name_full 'The Journal of organic chemistry'
_journal_page_first 1441
_journal_page_last 1447
_journal_paper_doi 10.1021/acs.joc.7b02984
_journal_volume 83
_journal_year 2018
_chemical_formula_moiety 'C21 H30 N4 O5'
_chemical_formula_sum 'C21 H30 N4 O5'
_chemical_formula_weight 418.49
_space_group_IT_number 14
_space_group_name_Hall '-P 2ybc'
_space_group_name_H-M_alt 'P 1 21/c 1'
_symmetry_cell_setting monoclinic
_symmetry_Int_Tables_number 14
_symmetry_space_group_name_Hall '-P 2ybc'
_symmetry_space_group_name_H-M 'P 1 21/c 1'
_atom_sites_solution_hydrogens mixed
_audit_creation_date 2017-05-22T23:02:08-00:00
_audit_creation_method 'WinGX routine CIF_UPDATE'
_cell_angle_alpha 90
_cell_angle_beta 91.987(3)
_cell_angle_gamma 90
_cell_formula_units_Z 4
_cell_length_a 14.3770(4)
_cell_length_b 16.1729(4)
_cell_length_c 9.3750(2)
_cell_measurement_reflns_used 3364
_cell_measurement_temperature 130(2)
_cell_measurement_theta_max 27.715
_cell_measurement_theta_min 3.581
_cell_volume 2178.54(9)
_computing_cell_refinement 'CrysAlisPro 1.171.38.46 (Rigaku OD, 2015)'
_computing_data_collection 'CrysAlisPro 1.171.38.46 (Rigaku OD, 2015)'
_computing_data_reduction 'CrysAlisPro 1.171.38.46 (Rigaku OD, 2015)'
_computing_structure_refinement 'SHELXL-2014/6 (Sheldrick, 2014)'
_diffrn_ambient_environment N~2~
_diffrn_ambient_temperature 130(2)
_diffrn_detector 'CCD plate'
_diffrn_detector_area_resol_mean 10.3756
_diffrn_detector_type Atlas
_diffrn_measured_fraction_theta_full 0.998
_diffrn_measured_fraction_theta_max 0.884
_diffrn_measurement_device 'four-circle diffractometer'
_diffrn_measurement_device_type 'SuperNova, Dual, Cu at zero, Atlas'
_diffrn_measurement_method '\w scans'
_diffrn_orient_matrix_type 'CrysAlisPro convention (1999,Acta A55,543-557)'
_diffrn_orient_matrix_UB_11 0.0463605
_diffrn_orient_matrix_UB_12 0.0134882
_diffrn_orient_matrix_UB_13 0.0138008
_diffrn_orient_matrix_UB_21 -0.0168816
_diffrn_orient_matrix_UB_22 0.0376113
_diffrn_orient_matrix_UB_23 0.0283138
_diffrn_orient_matrix_UB_31 -0.0005377
_diffrn_orient_matrix_UB_32 -0.0179745
_diffrn_orient_matrix_UB_33 0.0689614
_diffrn_radiation_monochromator mirror
_diffrn_radiation_probe x-ray
_diffrn_radiation_type MoK\a
_diffrn_radiation_wavelength 0.71073
_diffrn_reflns_av_R_equivalents 0.0383
_diffrn_reflns_av_unetI/netI 0.0623
_diffrn_reflns_Laue_measured_fraction_full 0.998
_diffrn_reflns_Laue_measured_fraction_max 0.884
_diffrn_reflns_limit_h_max 18
_diffrn_reflns_limit_h_min -10
_diffrn_reflns_limit_k_max 12
_diffrn_reflns_limit_k_min -21
_diffrn_reflns_limit_l_max 11
_diffrn_reflns_limit_l_min -12
_diffrn_reflns_number 10130
_diffrn_reflns_point_group_measured_fraction_full 0.998
_diffrn_reflns_point_group_measured_fraction_max 0.884
_diffrn_reflns_theta_full 25.242
_diffrn_reflns_theta_max 28.431
_diffrn_reflns_theta_min 2.922
_diffrn_source 'micro-focus sealed X-ray tube'
_diffrn_source_type 'SuperNova (Mo) X-ray Source'
_exptl_absorpt_coefficient_mu 0.092
_exptl_absorpt_correction_T_max 1
_exptl_absorpt_correction_T_min 0.6316
_exptl_absorpt_correction_type multi-scan
_exptl_absorpt_process_details
;
        CrysAlisPro 1.171.38.46 (Rigaku Oxford Diffraction, 2015)
        Empirical absorption correction using spherical harmonics,
 implemented in SCALE3 ABSPACK scaling algorithm.
;
_exptl_crystal_colour white
_exptl_crystal_density_diffrn 1.276
_exptl_crystal_description plate
_exptl_crystal_F_000 896
_exptl_crystal_size_max 0.2
_exptl_crystal_size_mid 0.2
_exptl_crystal_size_min 0.05
_refine_diff_density_max 0.263
_refine_diff_density_min -0.257
_refine_diff_density_rms 0.048
_refine_ls_extinction_method none
_refine_ls_goodness_of_fit_ref 1.028
_refine_ls_hydrogen_treatment mixed
_refine_ls_matrix_type full
_refine_ls_number_parameters 282
_refine_ls_number_reflns 4854
_refine_ls_number_restraints 0
_refine_ls_restrained_S_all 1.028
_refine_ls_R_factor_all 0.0835
_refine_ls_R_factor_gt 0.0525
_refine_ls_shift/su_max 0
_refine_ls_shift/su_mean 0
_refine_ls_structure_factor_coef Fsqd
_refine_ls_weighting_details 'w=1/[\s^2^(Fo^2^)+(0.0493P)^2^+0.6086P] where P=(Fo^2^+2Fc^2^)/3'
_refine_ls_weighting_scheme calc
_refine_ls_wR_factor_gt 0.1155
_refine_ls_wR_factor_ref 0.1336
_reflns_Friedel_coverage 0
_reflns_number_gt 3339
_reflns_number_total 4854
_reflns_threshold_expression 'I > 2\s(I)'
_cod_data_source_file jo7b02984_si_003.cif
_cod_data_source_block ea655_a2
_cod_depositor_comments 'Adding full bibliography for 4033426--4033428.cif.'
_cod_original_sg_symbol_H-M 'P 21/c'
_cod_database_code 4033427
_shelx_estimated_absorpt_t_min 0.982
_shelx_estimated_absorpt_t_max 0.995

loop_
_symmetry_equiv_pos_as_xyz
'x, y, z'
'-x, y+1/2, -z+1/2'
'-x, -y, -z'
'x, -y-1/2, z-1/2'

loop_
_atom_site_label
_atom_site_type_symbol
_atom_site_fract_x
_atom_site_fract_y
_atom_site_fract_z
_atom_site_U_iso_or_equiv
_atom_site_adp_type
_atom_site_occupancy
_atom_site_site_symmetry_order
_atom_site_calc_flag
_atom_site_refinement_flags_posn
_atom_site_refinement_flags_adp
O15 O 0.58929(9) 0.50280(8) 0.12713(13) 0.0271(3) Uani 1 1 d . .
O19 O 0.54062(10) 0.21861(8) -0.02584(14) 0.0329(3) Uani 1 1 d . .
N1 N 0.76697(10) 0.41014(10) 0.24547(16) 0.0235(3) Uani 1 1 d . .
O2 O 0.80770(9) 0.33315(9) 0.44170(14) 0.0321(3) Uani 1 1 d . .
N20 N 0.52804(11) 0.34877(11) -0.11295(17) 0.0270(4) Uani 1 1 d . .
N16 N 0.53524(10) 0.39263(10) 0.24743(16) 0.0224(3) Uani 1 1 d . .
C10 C 0.68776(12) 0.44692(12) 0.32032(19) 0.0230(4) Uani 1 1 d . .
H10 H 0.6736 0.4087 0.4005 0.028 Uiso 1 1 calc R U
N7 N 1.13686(13) 0.11728(13) 0.5974(2) 0.0416(5) Uani 1 1 d . .
C17 C 0.44611(12) 0.38912(12) 0.16674(19) 0.0241(4) Uani 1 1 d . .
H17A H 0.4428 0.4357 0.0981 0.029 Uiso 1 1 calc R U
H17B H 0.3948 0.3959 0.2335 0.029 Uiso 1 1 calc R U
C11 C 0.70986(13) 0.53286(12) 0.3885(2) 0.0281(4) Uani 1 1 d . .
C18 C 0.43272(13) 0.30789(12) 0.0854(2) 0.0278(4) Uani 1 1 d . .
H18A H 0.4319 0.2622 0.1555 0.033 Uiso 1 1 calc R U
H18B H 0.371 0.3091 0.0352 0.033 Uiso 1 1 calc R U
C2 C 0.81904(13) 0.35188(12) 0.3165(2) 0.0271(4) Uani 1 1 d . .
C19 C 0.50574(13) 0.28852(12) -0.02313(19) 0.0260(4) Uani 1 1 d . .
C15 C 0.59966(12) 0.45023(11) 0.22150(18) 0.0221(4) Uani 1 1 d . .
O71 O 1.20752(11) 0.14901(14) 0.6480(2) 0.0677(6) Uani 1 1 d . .
O72 O 1.11187(13) 0.04693(11) 0.62647(18) 0.0553(5) Uani 1 1 d . .
C23 C 0.72406(14) 0.36122(12) -0.00086(19) 0.0281(4) Uani 1 1 d . .
H23A H 0.6701 0.3405 0.0515 0.034 Uiso 1 1 calc R U
H23B H 0.7664 0.3139 -0.0154 0.034 Uiso 1 1 calc R U
C4 C 0.95965(13) 0.25904(14) 0.3247(2) 0.0327(5) Uani 1 1 d . .
C14 C 0.74256(15) 0.59755(13) 0.2823(2) 0.0362(5) Uani 1 1 d . .
H14A H 0.6961 0.603 0.2039 0.047 Uiso 1 1 calc R U
H14B H 0.8021 0.5802 0.2441 0.047 Uiso 1 1 calc R U
H14C H 0.7505 0.6509 0.3308 0.047 Uiso 1 1 calc R U
C7 C 1.07712(13) 0.16601(14) 0.4986(2) 0.0319(5) Uani 1 1 d . .
C9 C 0.95608(14) 0.17320(14) 0.3207(2) 0.0353(5) Uani 1 1 d . .
H9 H 0.9132 0.1466 0.2564 0.042 Uiso 1 1 calc R U
C21 C 0.60715(13) 0.34378(13) -0.2072(2) 0.0300(4) Uani 1 1 d . .
H21A H 0.5884 0.3654 -0.3028 0.036 Uiso 1 1 calc R U
H21B H 0.6258 0.2853 -0.2182 0.036 Uiso 1 1 calc R U
C24 C 0.77505(13) 0.42596(12) 0.09099(18) 0.0251(4) Uani 1 1 d . .
H24A H 0.8417 0.4263 0.0676 0.03 Uiso 1 1 calc R U
H24B H 0.7492 0.4813 0.068 0.03 Uiso 1 1 calc R U
C22 C 0.68938(13) 0.39337(13) -0.14693(19) 0.0290(4) Uani 1 1 d . .
H22A H 0.6708 0.452 -0.1378 0.035 Uiso 1 1 calc R U
H22B H 0.7408 0.3907 -0.2143 0.035 Uiso 1 1 calc R U
C12 C 0.62123(15) 0.56352(14) 0.4584(2) 0.0375(5) Uani 1 1 d . .
H12A H 0.6351 0.6143 0.5121 0.049 Uiso 1 1 calc R U
H12B H 0.5989 0.521 0.5234 0.049 Uiso 1 1 calc R U
H12C H 0.5731 0.5748 0.3844 0.049 Uiso 1 1 calc R U
C6 C 1.08429(14) 0.25077(15) 0.5025(2) 0.0395(5) Uani 1 1 d . .
H6 H 1.1293 0.2771 0.5636 0.047 Uiso 1 1 calc R U
C13 C 0.78675(15) 0.52234(14) 0.5054(2) 0.0370(5) Uani 1 1 d . .
H13A H 0.8441 0.5035 0.4621 0.048 Uiso 1 1 calc R U
H13B H 0.767 0.4814 0.5753 0.048 Uiso 1 1 calc R U
H13C H 0.7981 0.5754 0.5532 0.048 Uiso 1 1 calc R U
C5 C 1.02460(15) 0.29671(15) 0.4157(2) 0.0416(5) Uani 1 1 d . .
H5 H 1.0281 0.3553 0.4184 0.05 Uiso 1 1 calc R U
C8 C 1.01409(14) 0.12579(14) 0.4088(2) 0.0342(5) Uani 1 1 d . .
H8 H 1.0105 0.0671 0.4074 0.041 Uiso 1 1 calc R U
C3 C 0.89548(15) 0.31080(16) 0.2316(2) 0.0426(6) Uani 1 1 d . .
H3A H 0.8664 0.2755 0.1563 0.051 Uiso 1 1 calc R U
H3B H 0.9321 0.3541 0.1843 0.051 Uiso 1 1 calc R U
H20 H 0.5026(14) 0.3977(14) -0.102(2) 0.032(6) Uiso 1 1 d . .
H16 H 0.5430(14) 0.3573(13) 0.318(2) 0.033(6) Uiso 1 1 d . .

loop_
_atom_site_aniso_label
_atom_site_aniso_U_11
_atom_site_aniso_U_22
_atom_site_aniso_U_33
_atom_site_aniso_U_23
_atom_site_aniso_U_13
_atom_site_aniso_U_12
O15 0.0288(7) 0.0267(7) 0.0256(7) 0.0047(6) -0.0004(6) 0.0000(6)
O19 0.0437(8) 0.0271(7) 0.0278(7) -0.0033(6) -0.0018(6) 0.0053(7)
N1 0.0214(8) 0.0274(8) 0.0216(8) 0.0005(7) 0.0011(6) -0.0007(7)
O2 0.0296(7) 0.0381(8) 0.0286(7) 0.0082(6) 0.0010(6) 0.0037(6)
N20 0.0289(9) 0.0281(9) 0.0238(8) -0.0027(7) 0.0000(7) 0.0039(8)
N16 0.0220(8) 0.0256(8) 0.0196(8) 0.0023(7) -0.0004(6) -0.0015(7)
C10 0.0227(9) 0.0270(10) 0.0193(9) 0.0009(8) 0.0019(7) 0.0001(8)
N7 0.0307(10) 0.0560(13) 0.0383(11) 0.0101(10) 0.0037(8) 0.0150(10)
C17 0.0209(9) 0.0291(10) 0.0224(9) -0.0011(8) 0.0008(7) 0.0008(8)
C11 0.0306(10) 0.0297(10) 0.0239(10) -0.0035(8) -0.0009(8) -0.0037(9)
C18 0.0269(10) 0.0300(10) 0.0265(10) -0.0014(8) -0.0006(8) -0.0044(9)
C2 0.0231(10) 0.0302(10) 0.0279(10) 0.0029(8) -0.0013(8) -0.0012(8)
C19 0.0294(10) 0.0264(10) 0.0216(9) -0.0045(8) -0.0067(8) -0.0024(9)
C15 0.0243(9) 0.0229(9) 0.0192(9) -0.0024(8) 0.0031(7) 0.0008(8)
O71 0.0274(9) 0.1015(16) 0.0731(13) 0.0307(12) -0.0162(9) -0.0005(10)
O72 0.0713(12) 0.0445(10) 0.0497(10) 0.0072(9) -0.0043(9) 0.0156(10)
C23 0.0306(10) 0.0309(10) 0.0228(9) 0.0010(8) 0.0022(8) 0.0020(9)
C4 0.0248(10) 0.0443(13) 0.0291(11) 0.0020(9) 0.0034(8) 0.0071(9)
C14 0.0448(12) 0.0304(11) 0.0331(11) -0.0009(9) -0.0024(9) -0.0107(10)
C7 0.0219(10) 0.0420(12) 0.0321(11) 0.0054(10) 0.0047(8) 0.0080(9)
C9 0.0240(10) 0.0509(14) 0.0309(11) -0.0056(10) 0.0012(8) 0.0009(10)
C21 0.0324(11) 0.0363(11) 0.0216(10) -0.0018(9) 0.0027(8) 0.0040(9)
C24 0.0231(9) 0.0307(10) 0.0217(9) 0.0031(8) 0.0029(7) 0.0002(8)
C22 0.0312(10) 0.0341(11) 0.0220(9) 0.0010(8) 0.0034(8) 0.0034(9)
C12 0.0420(12) 0.0376(12) 0.0330(11) -0.0099(10) 0.0039(9) 0.0020(10)
C6 0.0264(11) 0.0458(13) 0.0456(13) 0.0023(11) -0.0076(9) -0.0034(10)
C13 0.0421(12) 0.0375(12) 0.0307(11) -0.0045(10) -0.0085(9) -0.0063(10)
C5 0.0372(12) 0.0383(12) 0.0488(14) 0.0021(11) -0.0040(10) -0.0019(10)
C8 0.0306(11) 0.0371(12) 0.0353(11) -0.0017(10) 0.0060(9) 0.0026(9)
C3 0.0366(12) 0.0584(15) 0.0330(12) 0.0019(11) 0.0031(9) 0.0190(11)

loop_
_atom_type_symbol
_atom_type_description
_atom_type_scat_dispersion_real
_atom_type_scat_dispersion_imag
_atom_type_scat_source
C C 0.0033 0.0016 'International Tables Vol C Tables 4.2.6.8 and 6.1.1.4'
H H 0 0 'International Tables Vol C Tables 4.2.6.8 and 6.1.1.4'
N N 0.0061 0.0033 'International Tables Vol C Tables 4.2.6.8 and 6.1.1.4'
O O 0.0106 0.006 'International Tables Vol C Tables 4.2.6.8 and 6.1.1.4'

loop_
_geom_angle_atom_site_label_1
_geom_angle_atom_site_label_2
_geom_angle_atom_site_label_3
_geom_angle
C2 N1 C24 122.50(15)
C2 N1 C10 117.67(15)
C24 N1 C10 118.79(14)
C19 N20 C21 123.26(17)
C19 N20 H20 118.1(14)
C21 N20 H20 117.2(14)
C15 N16 C17 121.98(16)
C15 N16 H16 121.2(13)
C17 N16 H16 116.6(13)
N1 C10 C15 110.94(14)
N1 C10 C11 113.77(15)
C15 C10 C11 111.51(15)
N1 C10 H10 106.7
C15 C10 H10 106.7
C11 C10 H10 106.7
O71 N7 O72 123.4(2)
O71 N7 C7 118.7(2)
O72 N7 C7 117.91(19)
N16 C17 C18 112.56(15)
N16 C17 H17A 109.1
C18 C17 H17A 109.1
N16 C17 H17B 109.1
C18 C17 H17B 109.1
H17A C17 H17B 107.8
C14 C11 C12 109.60(18)
C14 C11 C13 108.05(17)
C12 C11 C13 108.54(16)
C14 C11 C10 113.96(15)
C12 C11 C10 107.63(16)
C13 C11 C10 108.96(16)
C19 C18 C17 115.69(15)
C19 C18 H18A 108.4
C17 C18 H18A 108.4
C19 C18 H18B 108.4
C17 C18 H18B 108.4
H18A C18 H18B 107.4
O2 C2 N1 123.24(17)
O2 C2 C3 120.74(18)
N1 C2 C3 116.01(16)
O19 C19 N20 123.22(18)
O19 C19 C18 119.47(17)
N20 C19 C18 117.30(17)
O15 C15 N16 122.83(16)
O15 C15 C10 122.07(16)
N16 C15 C10 115.10(16)
C24 C23 C22 113.98(16)
C24 C23 H23A 108.8
C22 C23 H23A 108.8
C24 C23 H23B 108.8
C22 C23 H23B 108.8
H23A C23 H23B 107.7
C5 C4 C9 118.7(2)
C5 C4 C3 120.0(2)
C9 C4 C3 121.3(2)
C11 C14 H14A 109.5
C11 C14 H14B 109.5
H14A C14 H14B 109.5
C11 C14 H14C 109.5
H14A C14 H14C 109.5
H14B C14 H14C 109.5
C6 C7 C8 122.3(2)
C6 C7 N7 118.4(2)
C8 C7 N7 119.3(2)
C8 C9 C4 121.0(2)
C8 C9 H9 119.5
C4 C9 H9 119.5
N20 C21 C22 110.85(15)
N20 C21 H21A 109.5
C22 C21 H21A 109.5
N20 C21 H21B 109.5
C22 C21 H21B 109.5
H21A C21 H21B 108.1
N1 C24 C23 112.40(15)
N1 C24 H24A 109.1
C23 C24 H24A 109.1
N1 C24 H24B 109.1
C23 C24 H24B 109.1
H24A C24 H24B 107.9
C21 C22 C23 112.20(16)
C21 C22 H22A 109.2
C23 C22 H22A 109.2
C21 C22 H22B 109.2
C23 C22 H22B 109.2
H22A C22 H22B 107.9
C11 C12 H12A 109.5
C11 C12 H12B 109.5
H12A C12 H12B 109.5
C11 C12 H12C 109.5
H12A C12 H12C 109.5
H12B C12 H12C 109.5
C7 C6 C5 118.5(2)
C7 C6 H6 120.8
C5 C6 H6 120.8
C11 C13 H13A 109.5
C11 C13 H13B 109.5
H13A C13 H13B 109.5
C11 C13 H13C 109.5
H13A C13 H13C 109.5
H13B C13 H13C 109.5
C6 C5 C4 121.3(2)
C6 C5 H5 119.4
C4 C5 H5 119.4
C7 C8 C9 118.2(2)
C7 C8 H8 120.9
C9 C8 H8 120.9
C4 C3 C2 112.16(17)
C4 C3 H3A 109.2
C2 C3 H3A 109.2
C4 C3 H3B 109.2
C2 C3 H3B 109.2
H3A C3 H3B 107.9

loop_
_geom_bond_atom_site_label_1
_geom_bond_atom_site_label_2
_geom_bond_distance
O15 C15 1.232(2)
O19 C19 1.237(2)
N1 C2 1.363(2)
N1 C24 1.479(2)
N1 C10 1.483(2)
O2 C2 1.229(2)
N20 C19 1.334(2)
N20 C21 1.467(2)
N20 H20 0.88(2)
N16 C15 1.342(2)
N16 C17 1.466(2)
N16 H16 0.88(2)
C10 C15 1.544(2)
C10 C11 1.558(3)
C10 H10 1
N7 O71 1.220(2)
N7 O72 1.227(3)
N7 C7 1.470(3)
C17 C18 1.528(3)
C17 H17A 0.99
C17 H17B 0.99
C11 C14 1.530(3)
C11 C12 1.535(3)
C11 C13 1.539(3)
C18 C19 1.519(3)
C18 H18A 0.99
C18 H18B 0.99
C2 C3 1.531(3)
C23 C24 1.527(3)
C23 C22 1.532(3)
C23 H23A 0.99
C23 H23B 0.99
C4 C5 1.384(3)
C4 C9 1.390(3)
C4 C3 1.503(3)
C14 H14A 0.98
C14 H14B 0.98
C14 H14C 0.98
C7 C6 1.375(3)
C7 C8 1.379(3)
C9 C8 1.385(3)
C9 H9 0.95
C21 C22 1.521(3)
C21 H21A 0.99
C21 H21B 0.99
C24 H24A 0.99
C24 H24B 0.99
C22 H22A 0.99
C22 H22B 0.99
C12 H12A 0.98
C12 H12B 0.98
C12 H12C 0.98
C6 C5 1.379(3)
C6 H6 0.95
C13 H13A 0.98
C13 H13B 0.98
C13 H13C 0.98
C5 H5 0.95
C8 H8 0.95
C3 H3A 0.99
C3 H3B 0.99

loop_
_geom_torsion_atom_site_label_1
_geom_torsion_atom_site_label_2
_geom_torsion_atom_site_label_3
_geom_torsion_atom_site_label_4
_geom_torsion
C2 N1 C10 C15 -134.18(16)
C24 N1 C10 C15 34.5(2)
C2 N1 C10 C11 99.13(19)
C24 N1 C10 C11 -92.24(18)
C15 N16 C17 C18 118.94(18)
N1 C10 C11 C14 57.0(2)
C15 C10 C11 C14 -69.4(2)
N1 C10 C11 C12 178.74(15)
C15 C10 C11 C12 52.3(2)
N1 C10 C11 C13 -63.8(2)
C15 C10 C11 C13 169.85(15)
N16 C17 C18 C19 -59.3(2)
C24 N1 C2 O2 -173.66(17)
C10 N1 C2 O2 -5.5(3)
C24 N1 C2 C3 7.4(3)
C10 N1 C2 C3 175.58(17)
C21 N20 C19 O19 -11.1(3)
C21 N20 C19 C18 169.86(16)
C17 C18 C19 O19 133.34(18)
C17 C18 C19 N20 -47.6(2)
C17 N16 C15 O15 -1.4(3)
C17 N16 C15 C10 177.72(15)
N1 C10 C15 O15 -77.1(2)
C11 C10 C15 O15 50.9(2)
N1 C10 C15 N16 103.80(17)
C11 C10 C15 N16 -128.27(16)
O71 N7 C7 C6 -21.2(3)
O72 N7 C7 C6 157.5(2)
O71 N7 C7 C8 160.8(2)
O72 N7 C7 C8 -20.5(3)
C5 C4 C9 C8 2.0(3)
C3 C4 C9 C8 -178.68(18)
C19 N20 C21 C22 -101.5(2)
C2 N1 C24 C23 78.3(2)
C10 N1 C24 C23 -89.78(19)
C22 C23 C24 N1 151.85(16)
N20 C21 C22 C23 61.0(2)
C24 C23 C22 C21 -155.42(16)
C8 C7 C6 C5 1.6(3)
N7 C7 C6 C5 -176.35(18)
C7 C6 C5 C4 -1.0(3)
C9 C4 C5 C6 -0.8(3)
C3 C4 C5 C6 179.9(2)
C6 C7 C8 C9 -0.4(3)
N7 C7 C8 C9 177.53(17)
C4 C9 C8 C7 -1.4(3)
C5 C4 C3 C2 -74.2(3)
C9 C4 C3 C2 106.6(2)
O2 C2 C3 C4 -9.1(3)
N1 C2 C3 C4 169.88(18)
